data_7204971
loop_
_publ_author_name
'Peng, Weimin'
'Zhu, Shizheng'

_publ_section_title
;
 Reactions of N-benzyl-pyridinium or -isoquinolinium ylides with ethyl
 3-fluoro-3-(fluoroalkyl)acrylates to give fluoroalkyl-substituted
 indolizine and pyrrolo[2,1-a]isoquinoline derivatives
;
_journal_issue 23
_journal_name_full 'Journal of the Chemical Society, Perkin Transactions 1'
_journal_page_first 3204
_journal_paper_doi 10.1039/b103586j
_journal_year 2001
_chemical_formula_sum 'C22 H16 F N O3'
_chemical_formula_weight 361.36
_chemical_name_systematic
; 
? 
;
_space_group_IT_number 15
_symmetry_cell_setting monoclinic
_symmetry_space_group_name_Hall '-C 2yc'
_symmetry_space_group_name_H-M 'C 1 2/c 1'
_atom_sites_solution_hydrogens geom
_atom_sites_solution_primary direct
_atom_sites_solution_secondary difmap
_audit_creation_method SHELXL-97
_cell_angle_alpha 90.00
_cell_angle_beta 103.550(10)
_cell_angle_gamma 90.00
_cell_formula_units_Z 8
_cell_length_a 20.375(4)
_cell_length_b 11.151(2)
_cell_length_c 16.522(4)
_cell_measurement_reflns_used 25
_cell_measurement_temperature 293(2)
_cell_measurement_theta_max 12.5
_cell_measurement_theta_min 5.0
_cell_volume 3649.3(13)
_computing_structure_refinement 'SHELXL-97 (Sheldrick, 1997)'
_computing_structure_solution 'SHELXS-97 (Sheldrick, 1990)'
_diffrn_ambient_temperature 293(2)
_diffrn_measured_fraction_theta_full 0.475
_diffrn_measured_fraction_theta_max 0.475
_diffrn_measurement_device_type 'Bruker P4'
_diffrn_measurement_method theta/2theta
_diffrn_radiation_monochromator graphite
_diffrn_radiation_source 'fine-focus sealed tube'
_diffrn_radiation_type MoK\a
_diffrn_radiation_wavelength 0.71073
_diffrn_reflns_av_R_equivalents 0.0473
_diffrn_reflns_av_sigmaI/netI 0.1319
_diffrn_reflns_limit_h_max 26
_diffrn_reflns_limit_h_min -1
_diffrn_reflns_limit_k_max 1
_diffrn_reflns_limit_k_min -14
_diffrn_reflns_limit_l_max 21
_diffrn_reflns_limit_l_min -21
_diffrn_reflns_number 5026
_diffrn_reflns_theta_full 27.51
_diffrn_reflns_theta_max 27.51
_diffrn_reflns_theta_min 2.06
_diffrn_standards_decay_% no
_diffrn_standards_interval_count 97
_diffrn_standards_number 3
_exptl_absorpt_coefficient_mu 0.095
_exptl_absorpt_correction_T_max 0.958
_exptl_absorpt_correction_T_min 0.933
_exptl_absorpt_correction_type empirical
_exptl_crystal_colour colorless
_exptl_crystal_density_diffrn 1.315
_exptl_crystal_density_method 'not measured'
_exptl_crystal_description block
_exptl_crystal_F_000 1504
_exptl_crystal_size_max 0.400
_exptl_crystal_size_mid 0.200
_exptl_crystal_size_min 0.133
_refine_diff_density_max 0.162
_refine_diff_density_min -0.196
_refine_diff_density_rms 0.041
_refine_ls_extinction_coef 0.0021(3)
_refine_ls_extinction_expression Fc^*^=kFc[1+0.001xFc^2^\l^3^/sin(2\q)]^-1/4^
_refine_ls_extinction_method SHELXL
_refine_ls_goodness_of_fit_ref 0.959
_refine_ls_hydrogen_treatment mixed
_refine_ls_matrix_type full
_refine_ls_number_parameters 309
_refine_ls_number_reflns 4199
_refine_ls_number_restraints 0
_refine_ls_restrained_S_all 0.959
_refine_ls_R_factor_all 0.2076
_refine_ls_R_factor_gt 0.0652
_refine_ls_shift/su_max 0.000
_refine_ls_shift/su_mean 0.000
_refine_ls_structure_factor_coef Fsqd
_refine_ls_weighting_details 'w=1/[\s^2^(Fo^2^)+(0.0508P)^2^+0.0000P] where P=(Fo^2^+2Fc^2^)/3'
_refine_ls_weighting_scheme calc
_refine_ls_wR_factor_gt 0.1116
_refine_ls_wR_factor_ref 0.1502
_reflns_number_gt 1565
_reflns_number_total 4199
_reflns_threshold_expression >2sigma(I)
_cod_data_source_file b103586j.txt
_cod_data_source_block C22H16FNO3
_cod_depositor_comments
;
The following automatic conversions were performed:
'_symmetry_cell_setting' value 'MONOCLINIC' changed to 'monoclinic'
according to '/home/saulius/struct/CIF-dictionaries/cif_core.dic'
dictionary named 'cif_core.dic' version 2.4.1 from 2010-06-29.

Automatic conversion script
Id: cif_fix_enum 1527 2010-12-29 10:47:43Z saulius 

The following automatic conversions were performed:

'_refine_ls_weighting_scheme' value 'calc
w=1/[\s^2^(Fo^2^)+(0.0508P)^2^+0.0000P] where P=(Fo^2^+2Fc^2^)/3' was
changed to 'calc'. New tag '_refine_ls_weighting_details' was
created. The value of the new tag was set to
'w=1/[\s^2^(Fo^2^)+(0.0508P)^2^+0.0000P] where P=(Fo^2^+2Fc^2^)/3'.

Automatic conversion script
Id: cif_fix_values 3143 2015-03-26 13:38:13Z robertas 
;
_cod_original_sg_symbol_H-M C2/C
_cod_database_code 7204971

loop_
_symmetry_equiv_pos_as_xyz
'x, y, z'
'-x, y, -z+1/2'
'x+1/2, y+1/2, z'
'-x+1/2, y+1/2, -z+1/2'
'-x, -y, -z'
'x, -y, z-1/2'
'-x+1/2, -y+1/2, -z'
'x+1/2, -y+1/2, z-1/2'

loop_
_atom_site_label
_atom_site_type_symbol
_atom_site_fract_x
_atom_site_fract_y
_atom_site_fract_z
_atom_site_U_iso_or_equiv
_atom_site_adp_type
_atom_site_occupancy
_atom_site_calc_flag
_atom_site_refinement_flags
_atom_site_disorder_assembly
_atom_site_disorder_group
C1 C 0.20206(15) 0.4037(3) 0.15497(17) 0.0435(8) Uani 1 d . . .
C2 C 0.14867(14) 0.4867(3) 0.13400(17) 0.0468(8) Uani 1 d . . .
C3 C 0.15137(14) 0.5422(3) 0.05982(18) 0.0473(8) Uani 1 d . . .
N N 0.20523(12) 0.4927(2) 0.03525(14) 0.0450(6) Uani 1 d . . .
C4 C 0.22744(17) 0.5179(3) -0.0372(2) 0.0538(9) Uani 1 d . . .
C5 C 0.28123(17) 0.4612(3) -0.0509(2) 0.0551(9) Uani 1 d . . .
C6 C 0.31802(16) 0.3752(3) 0.00611(18) 0.0484(8) Uani 1 d . . .
C7 C 0.37599(18) 0.3201(3) -0.0074(2) 0.0580(9) Uani 1 d . . .
C8 C 0.41333(19) 0.2423(3) 0.0496(2) 0.0618(10) Uani 1 d . . .
C9 C 0.3930(2) 0.2168(3) 0.1218(2) 0.0650(11) Uani 1 d . . .
C10 C 0.33516(18) 0.2686(3) 0.1368(2) 0.0572(10) Uani 1 d . . .
C11 C 0.29697(15) 0.3485(3) 0.07950(18) 0.0458(8) Uani 1 d . . .
C12 C 0.23746(14) 0.4079(3) 0.09364(17) 0.0428(8) Uani 1 d . . .
C13 C 0.21449(17) 0.3246(3) 0.22923(19) 0.0509(8) Uani 1 d . . .
O1 O 0.25855(12) 0.3388(2) 0.29059(13) 0.0813(8) Uani 1 d . . .
O2 O 0.17019(11) 0.2359(2) 0.21980(12) 0.0598(7) Uani 1 d . . .
C14 C 0.1727(2) 0.1580(4) 0.2915(2) 0.0761(12) Uani 1 d . . .
C15 C 0.1192(3) 0.0669(5) 0.2653(3) 0.0864(14) Uani 1 d . . .
C16 C 0.10211(17) 0.5111(3) 0.1850(2) 0.0620(10) Uani 1 d . . .
O3 O 0.10633(12) 0.4656(2) 0.25364(14) 0.0782(8) Uani 1 d . . .
F F 0.05314(11) 0.5858(2) 0.15687(13) 0.0971(8) Uani 1 d . . .
C17 C 0.11036(15) 0.6394(3) 0.01144(19) 0.0486(8) Uani 1 d . . .
C18 C 0.1149(2) 0.7542(4) 0.0426(3) 0.0737(11) Uani 1 d . . .
C19 C 0.0766(2) 0.8455(4) -0.0010(3) 0.0842(13) Uani 1 d . . .
C20 C 0.0342(2) 0.8247(4) -0.0764(3) 0.0715(11) Uani 1 d . . .
C21 C 0.0292(2) 0.7110(4) -0.1072(2) 0.0734(12) Uani 1 d . . .
C22 C 0.06733(19) 0.6193(4) -0.0640(2) 0.0632(10) Uani 1 d . . .
H4 H 0.2019(15) 0.583(3) -0.0705(17) 0.068(10) Uiso 1 d . . .
H5 H 0.3004(13) 0.478(2) -0.1009(17) 0.055(9) Uiso 1 d . . .
H7 H 0.3895(14) 0.340(3) -0.0576(17) 0.055(9) Uiso 1 d . . .
H8 H 0.4539(16) 0.206(3) 0.0410(17) 0.062(10) Uiso 1 d . . .
H9 H 0.4193(18) 0.172(3) 0.160(2) 0.091(14) Uiso 1 d . . .
H10 H 0.3247(15) 0.251(3) 0.189(2) 0.064(10) Uiso 1 d . . .
H14A H 0.1633(19) 0.220(3) 0.342(2) 0.108(14) Uiso 1 d . . .
H14B H 0.2188(19) 0.126(3) 0.306(2) 0.096(14) Uiso 1 d . . .
H15A H 0.076(2) 0.105(4) 0.242(2) 0.111(16) Uiso 1 d . . .
H15B H 0.122(2) 0.011(4) 0.217(3) 0.133(19) Uiso 1 d . . .
H15C H 0.1160(17) 0.012(3) 0.314(2) 0.094(12) Uiso 1 d . . .
H18 H 0.1434(18) 0.763(3) 0.098(2) 0.081(11) Uiso 1 d . . .
H19 H 0.081(2) 0.926(4) 0.018(2) 0.113(16) Uiso 1 d . . .
H20 H 0.007(2) 0.891(3) -0.107(2) 0.111(15) Uiso 1 d . . .
H21 H 0.0028(19) 0.689(3) -0.159(2) 0.101(14) Uiso 1 d . . .
H22 H 0.0632(12) 0.544(2) -0.0891(15) 0.039(8) Uiso 1 d . . .

loop_
_atom_site_aniso_label
_atom_site_aniso_U_11
_atom_site_aniso_U_22
_atom_site_aniso_U_33
_atom_site_aniso_U_23
_atom_site_aniso_U_13
_atom_site_aniso_U_12
C1 0.0454(19) 0.048(2) 0.0352(16) 0.0000(16) 0.0047(15) -0.0007(17)
C2 0.0427(18) 0.059(2) 0.0375(17) -0.0014(17) 0.0074(15) 0.0029(18)
C3 0.0380(19) 0.050(2) 0.0495(19) -0.0021(17) 0.0010(15) -0.0015(16)
N 0.0434(15) 0.0483(16) 0.0420(14) 0.0048(13) 0.0078(12) 0.0007(14)
C4 0.046(2) 0.061(2) 0.052(2) 0.0089(19) 0.0065(17) -0.003(2)
C5 0.047(2) 0.070(2) 0.049(2) 0.009(2) 0.0129(18) -0.002(2)
C6 0.045(2) 0.053(2) 0.0451(19) -0.0011(17) 0.0062(16) -0.0046(18)
C7 0.057(2) 0.062(2) 0.057(2) 0.000(2) 0.0188(19) -0.005(2)
C8 0.053(2) 0.061(2) 0.076(3) 0.002(2) 0.023(2) 0.010(2)
C9 0.068(3) 0.059(2) 0.069(3) 0.010(2) 0.017(2) 0.013(2)
C10 0.064(3) 0.053(2) 0.057(2) 0.0021(19) 0.020(2) 0.0073(19)
C11 0.048(2) 0.0413(19) 0.0444(18) -0.0009(16) 0.0031(16) 0.0011(17)
C12 0.0464(19) 0.0409(19) 0.0375(16) 0.0031(15) 0.0028(15) 0.0041(16)
C13 0.050(2) 0.063(2) 0.0397(19) -0.0018(18) 0.0107(17) 0.009(2)
O1 0.0763(17) 0.108(2) 0.0483(13) 0.0095(14) -0.0081(13) -0.0059(16)
O2 0.0676(16) 0.0601(15) 0.0465(13) 0.0140(12) 0.0031(11) -0.0028(13)
C14 0.081(3) 0.081(3) 0.065(3) 0.034(3) 0.016(2) 0.014(3)
C15 0.099(4) 0.074(3) 0.086(3) 0.028(3) 0.020(3) -0.003(3)
C16 0.054(2) 0.063(3) 0.066(2) -0.010(2) 0.008(2) 0.012(2)
O3 0.105(2) 0.0893(18) 0.0496(13) 0.0138(14) 0.0369(14) 0.0278(16)
F 0.0803(15) 0.1173(19) 0.0988(16) 0.0152(15) 0.0311(13) 0.0332(15)
C17 0.0417(19) 0.047(2) 0.0528(19) 0.0005(18) 0.0020(16) 0.0000(17)
C18 0.062(2) 0.059(3) 0.084(3) 0.001(2) -0.016(2) 0.001(2)
C19 0.073(3) 0.048(3) 0.118(4) 0.006(3) -0.005(3) -0.002(2)
C20 0.053(2) 0.070(3) 0.088(3) 0.018(3) 0.009(2) 0.009(2)
C21 0.067(3) 0.087(3) 0.058(2) 0.012(3) -0.004(2) 0.013(3)
C22 0.072(3) 0.059(3) 0.053(2) -0.004(2) 0.0016(19) 0.010(2)

loop_
_atom_type_symbol
_atom_type_description
_atom_type_scat_dispersion_real
_atom_type_scat_dispersion_imag
_atom_type_scat_source
C C 0.0033 0.0016 'International Tables Vol C Tables 4.2.6.8 and 6.1.1.4'
H H 0.0000 0.0000 'International Tables Vol C Tables 4.2.6.8 and 6.1.1.4'
N N 0.0061 0.0033 'International Tables Vol C Tables 4.2.6.8 and 6.1.1.4'
O O 0.0106 0.0060 'International Tables Vol C Tables 4.2.6.8 and 6.1.1.4'
F F 0.0171 0.0103 'International Tables Vol C Tables 4.2.6.8 and 6.1.1.4'

loop_
_geom_angle_atom_site_label_1
_geom_angle_atom_site_label_2
_geom_angle_atom_site_label_3
_geom_angle
_geom_angle_site_symmetry_1
_geom_angle_site_symmetry_3
_geom_angle_publ_flag
C12 C1 C2 107.7(2) . . ?
C12 C1 C13 127.8(3) . . ?
C2 C1 C13 124.5(3) . . ?
C3 C2 C1 108.8(3) . . ?
C3 C2 C16 127.1(3) . . ?
C1 C2 C16 124.0(3) . . ?
N C3 C2 106.4(3) . . ?
N C3 C17 121.6(3) . . ?
C2 C3 C17 132.0(3) . . ?
C3 N C12 110.3(2) . . ?
C3 N C4 127.7(3) . . ?
C12 N C4 122.0(3) . . ?
C5 C4 N 119.5(3) . . ?
C5 C4 H4 127.2(18) . . ?
N C4 H4 113.0(18) . . ?
C4 C5 C6 122.2(3) . . ?
C4 C5 H5 122.6(15) . . ?
C6 C5 H5 115.1(15) . . ?
C7 C6 C11 118.9(3) . . ?
C7 C6 C5 121.6(3) . . ?
C11 C6 C5 119.4(3) . . ?
C8 C7 C6 121.6(3) . . ?
C8 C7 H7 120.8(17) . . ?
C6 C7 H7 117.6(17) . . ?
C7 C8 C9 119.5(4) . . ?
C7 C8 H8 121.6(18) . . ?
C9 C8 H8 118.9(18) . . ?
C8 C9 C10 120.5(4) . . ?
C8 C9 H9 118(2) . . ?
C10 C9 H9 121(2) . . ?
C9 C10 C11 120.4(4) . . ?
C9 C10 H10 117.1(18) . . ?
C11 C10 H10 122.3(18) . . ?
C10 C11 C6 119.0(3) . . ?
C10 C11 C12 122.5(3) . . ?
C6 C11 C12 118.5(3) . . ?
C1 C12 N 106.8(2) . . ?
C1 C12 C11 134.9(3) . . ?
N C12 C11 118.3(3) . . ?
O1 C13 O2 123.6(3) . . ?
O1 C13 C1 124.8(3) . . ?
O2 C13 C1 111.5(3) . . ?
C13 O2 C14 117.1(3) . . ?
O2 C14 C15 106.7(3) . . ?
O2 C14 H14A 104.9(18) . . ?
C15 C14 H14A 113.2(19) . . ?
O2 C14 H14B 106(2) . . ?
C15 C14 H14B 115(2) . . ?
H14A C14 H14B 111(3) . . ?
C14 C15 H15A 111(2) . . ?
C14 C15 H15B 118(3) . . ?
H15A C15 H15B 99(3) . . ?
C14 C15 H15C 110.8(19) . . ?
H15A C15 H15C 111(3) . . ?
H15B C15 H15C 106(3) . . ?
O3 C16 F 118.5(3) . . ?
O3 C16 C2 123.5(3) . . ?
F C16 C2 118.0(3) . . ?
C22 C17 C18 117.9(3) . . ?
C22 C17 C3 122.2(3) . . ?
C18 C17 C3 119.9(3) . . ?
C17 C18 C19 120.8(4) . . ?
C17 C18 H18 115(2) . . ?
C19 C18 H18 124(2) . . ?
C20 C19 C18 120.8(4) . . ?
C20 C19 H19 117(2) . . ?
C18 C19 H19 122(2) . . ?
C19 C20 C21 118.6(4) . . ?
C19 C20 H20 120(2) . . ?
C21 C20 H20 122(2) . . ?
C20 C21 C22 120.9(4) . . ?
C20 C21 H21 124(2) . . ?
C22 C21 H21 115(2) . . ?
C17 C22 C21 121.0(4) . . ?
C17 C22 H22 121.8(16) . . ?
C21 C22 H22 117.2(16) . . ?

loop_
_geom_bond_atom_site_label_1
_geom_bond_atom_site_label_2
_geom_bond_distance
_geom_bond_site_symmetry_2
_geom_bond_publ_flag
C1 C12 1.375(4) . ?
C1 C2 1.409(4) . ?
C1 C13 1.483(4) . ?
C2 C3 1.385(4) . ?
C2 C16 1.435(4) . ?
C3 N 1.372(4) . ?
C3 C17 1.483(4) . ?
N C12 1.399(3) . ?
N C4 1.404(4) . ?
C4 C5 1.330(4) . ?
C4 H4 0.98(3) . ?
C5 C6 1.428(4) . ?
C5 H5 1.01(3) . ?
C6 C7 1.395(4) . ?
C6 C11 1.410(4) . ?
C7 C8 1.371(5) . ?
C7 H7 0.96(3) . ?
C8 C9 1.381(5) . ?
C8 H8 0.96(3) . ?
C9 C10 1.386(5) . ?
C9 H9 0.88(3) . ?
C10 C11 1.396(4) . ?
C10 H10 0.96(3) . ?
C11 C12 1.448(4) . ?
C13 O1 1.197(3) . ?
C13 O2 1.324(4) . ?
O2 C14 1.461(4) . ?
C14 C15 1.479(6) . ?
C14 H14A 1.14(4) . ?
C14 H14B 0.98(4) . ?
C15 H15A 0.97(4) . ?
C15 H15B 1.03(4) . ?
C15 H15C 1.02(3) . ?
C16 O3 1.226(4) . ?
C16 F 1.300(4) . ?
C17 C22 1.364(4) . ?
C17 C18 1.374(4) . ?
C18 C19 1.378(5) . ?
C18 H18 0.96(3) . ?
C19 C20 1.359(5) . ?
C19 H19 0.95(4) . ?
C20 C21 1.361(5) . ?
C20 H20 0.99(4) . ?
C21 C22 1.378(5) . ?
C21 H21 0.93(4) . ?
C22 H22 0.93(3) . ?

loop_
_cod_related_entry_id
_cod_related_entry_database
_cod_related_entry_code
1 ChemSpider 4401277
